data_7701194
loop_
_publ_author_name
'Vivancos, \'Angela'
'Poveda, Dionisio'
'Mu\~noz, Alonso'
'Moreno, Julia'
'Bautista, Delia'
'Gonz\'alez-Herrero, Pablo'

_publ_section_title
;
 Selective synthesis, reactivity and luminescence of unsymmetrical
 bis-cyclometalated Pt(iv) complexes.
;
_journal_issue 38
_journal_name_full 'Dalton transactions (Cambridge, England : 2003)'
_journal_page_first 14367
_journal_page_last 14382
_journal_paper_doi 10.1039/c9dt02431j
_journal_volume 48
_journal_year 2019
_chemical_formula_sum 'C28 H21 Cl N2 Pt'
_chemical_formula_weight 616.01
_space_group_crystal_system tetragonal
_space_group_IT_number 82
_space_group_name_Hall 'I -4'
_space_group_name_H-M_alt 'I -4'
_symmetry_space_group_name_Hall 'I -4'
_symmetry_space_group_name_H-M 'I -4'
_atom_sites_solution_hydrogens geom
_audit_creation_method SHELXL-2016/6
_audit_update_record
;
2019-05-01 deposited with the CCDC.    2019-09-10 downloaded from the CCDC.
;
_cell_angle_alpha 90
_cell_angle_beta 90
_cell_angle_gamma 90
_cell_formula_units_Z 8
_cell_length_a 18.1592(16)
_cell_length_b 18.1592(16)
_cell_length_c 13.5259(12)
_cell_measurement_reflns_used 9627
_cell_measurement_temperature 100(2)
_cell_measurement_theta_max 30.50
_cell_measurement_theta_min 2.92
_cell_volume 4460.3(7)
_computing_cell_refinement 'SAINT V8.38A (Bruker AXS Inc.)'
_computing_data_collection 'APEX3 2017.3 (Bruker AXS Inc.)'
_computing_data_reduction 'SAINT V8.38A (Bruker AXS Inc.)'
_computing_molecular_graphics 'Bruker SHELXTL'
_computing_publication_material 'Bruker SHELXTL'
_computing_structure_refinement 'SHELXL-2016/6 (Sheldrick, 2016)'
_computing_structure_solution 'SHELXT 2014/5 (Sheldrick, 2014)'
_diffrn_ambient_temperature 100(2)
_diffrn_detector_area_resol_mean 10.4167
_diffrn_measured_fraction_theta_full 1.000
_diffrn_measured_fraction_theta_max 0.999
_diffrn_measurement_device_type 'Bruker D8 QUEST'
_diffrn_measurement_method \w-scans
_diffrn_radiation_type MoK\a
_diffrn_radiation_wavelength 0.71073
_diffrn_reflns_av_R_equivalents 0.0413
_diffrn_reflns_av_unetI/netI 0.0195
_diffrn_reflns_Laue_measured_fraction_full 1.000
_diffrn_reflns_Laue_measured_fraction_max 0.999
_diffrn_reflns_limit_h_max 25
_diffrn_reflns_limit_h_min -25
_diffrn_reflns_limit_k_max 25
_diffrn_reflns_limit_k_min -26
_diffrn_reflns_limit_l_max 19
_diffrn_reflns_limit_l_min -19
_diffrn_reflns_number 132238
_diffrn_reflns_point_group_measured_fraction_full 0.996
_diffrn_reflns_point_group_measured_fraction_max 0.997
_diffrn_reflns_theta_full 25.242
_diffrn_reflns_theta_max 30.605
_diffrn_reflns_theta_min 1.877
_diffrn_source 'high brilliance microfocus sealed tube '
_exptl_absorpt_coefficient_mu 6.431
_exptl_absorpt_correction_T_max 0.7461
_exptl_absorpt_correction_T_min 0.6547
_exptl_absorpt_correction_type multi-scan
_exptl_absorpt_process_details 'SADABS (2016/2)'
_exptl_crystal_colour yellow
_exptl_crystal_density_diffrn 1.835
_exptl_crystal_description block
_exptl_crystal_F_000 2384
_exptl_crystal_size_max 0.120
_exptl_crystal_size_mid 0.090
_exptl_crystal_size_min 0.050
_refine_diff_density_max 0.269
_refine_diff_density_min -0.497
_refine_diff_density_rms 0.075
_refine_ls_abs_structure_details
;
 Flack x determined using 3121 quotients [(I+)-(I-)]/[(I+)+(I-)]
 (Parsons, Flack and Wagner, Acta Cryst. B69 (2013) 249-259).
;
_refine_ls_abs_structure_Flack -0.0023(18)
_refine_ls_extinction_method none
_refine_ls_goodness_of_fit_ref 1.078
_refine_ls_hydrogen_treatment constr
_refine_ls_matrix_type full
_refine_ls_number_parameters 289
_refine_ls_number_reflns 6858
_refine_ls_number_restraints 0
_refine_ls_restrained_S_all 1.078
_refine_ls_R_factor_all 0.0128
_refine_ls_R_factor_gt 0.0115
_refine_ls_shift/su_max 0.003
_refine_ls_shift/su_mean 0.000
_refine_ls_structure_factor_coef Fsqd
_refine_ls_weighting_details 'w=1/[\s^2^(Fo^2^)+(0.0083P)^2^+0.5882P] where P=(Fo^2^+2Fc^2^)/3'
_refine_ls_weighting_scheme calc
_refine_ls_wR_factor_gt 0.0241
_refine_ls_wR_factor_ref 0.0243
_reflns_Friedel_coverage 0.919
_reflns_Friedel_fraction_full 0.992
_reflns_Friedel_fraction_max 0.995
_reflns_number_gt 6670
_reflns_number_total 6858
_reflns_threshold_expression 'I > 2\s(I)'
_cod_data_source_file c9dt02431j2.cif
_cod_data_source_block amg20a_0msp4m_a
_cod_depositor_comments 'Adding full bibliography for 7701188--7701194.cif.'
_cod_original_cell_volume 4460.3(9)
_cod_database_code 7701194
_shelx_shelxl_version_number 2016/6
_shelx_space_group_comment
;
The symmetry employed for this shelxl refinement is uniquely defined
by the following loop, which should always be used as a source of
symmetry information in preference to the above space-group names.
They are only intended as comments.
;
_shelx_estimated_absorpt_t_min 0.512
_shelx_estimated_absorpt_t_max 0.739

loop_
_space_group_symop_operation_xyz
'x, y, z'
'-x, -y, z'
'y, -x, -z'
'-y, x, -z'
'x+1/2, y+1/2, z+1/2'
'-x+1/2, -y+1/2, z+1/2'
'y+1/2, -x+1/2, -z+1/2'
'-y+1/2, x+1/2, -z+1/2'

loop_
_atom_site_label
_atom_site_type_symbol
_atom_site_fract_x
_atom_site_fract_y
_atom_site_fract_z
_atom_site_U_iso_or_equiv
_atom_site_adp_type
_atom_site_occupancy
_atom_site_site_symmetry_order
_atom_site_calc_flag
_atom_site_refinement_flags_posn
_atom_site_refinement_flags_adp
Pt1 Pt 0.71200(2) 0.37159(2) 0.81971(2) 0.00914(2) Uani 1 1 d . .
Cl1 Cl 0.68876(3) 0.47291(3) 0.91692(5) 0.01682(12) Uani 1 1 d . .
N1 N 0.74422(11) 0.28498(11) 0.73335(15) 0.0117(4) Uani 1 1 d . .
N2 N 0.59735(11) 0.38025(11) 0.77896(15) 0.0117(4) Uani 1 1 d . .
C1 C 0.81938(13) 0.37481(13) 0.84539(17) 0.0126(5) Uani 1 1 d . .
C2 C 0.85819(14) 0.41534(14) 0.9154(2) 0.0176(5) Uani 1 1 d . .
H2 H 0.832110 0.442272 0.964379 0.021 Uiso 1 1 calc R U
C3 C 0.93518(15) 0.41687(16) 0.9145(2) 0.0250(6) Uani 1 1 d . .
H3 H 0.960785 0.444222 0.963480 0.030 Uiso 1 1 calc R U
C4 C 0.97463(14) 0.37903(16) 0.8430(2) 0.0261(7) Uani 1 1 d . .
H4 H 1.026880 0.381467 0.841941 0.031 Uiso 1 1 calc R U
C5 C 0.93732(14) 0.33760(15) 0.7729(2) 0.0212(6) Uani 1 1 d . .
H5 H 0.963886 0.311220 0.723854 0.025 Uiso 1 1 calc R U
C6 C 0.86065(13) 0.33486(14) 0.77489(19) 0.0144(5) Uani 1 1 d . .
C7 C 0.81737(14) 0.28797(13) 0.70969(17) 0.0135(5) Uani 1 1 d . .
C8 C 0.84552(15) 0.24563(15) 0.6330(2) 0.0201(5) Uani 1 1 d . .
H8 H 0.896197 0.248999 0.616117 0.024 Uiso 1 1 calc R U
C9 C 0.80014(16) 0.19894(15) 0.5815(2) 0.0224(6) Uani 1 1 d . .
H9 H 0.817957 0.172452 0.525849 0.027 Uiso 1 1 calc R U
C10 C 0.72808(15) 0.19125(14) 0.61220(19) 0.0195(5) Uani 1 1 d . .
H10 H 0.696664 0.157238 0.579500 0.023 Uiso 1 1 calc R U
C11 C 0.70113(13) 0.23259(13) 0.6902(2) 0.0145(5) Uani 1 1 d . .
C12 C 0.62911(13) 0.21386(13) 0.73423(19) 0.0150(5) Uani 1 1 d . .
C13 C 0.62056(13) 0.21208(13) 0.8368(2) 0.0170(5) Uani 1 1 d . .
H13 H 0.658959 0.229868 0.878101 0.020 Uiso 1 1 calc R U
C14 C 0.55664(15) 0.18463(15) 0.8790(2) 0.0247(6) Uani 1 1 d . .
H14 H 0.551343 0.183925 0.948882 0.030 Uiso 1 1 calc R U
C15 C 0.50063(15) 0.15829(15) 0.8196(3) 0.0301(6) Uani 1 1 d . .
H15 H 0.457287 0.138610 0.848723 0.036 Uiso 1 1 calc R U
C16 C 0.50754(16) 0.16053(16) 0.7181(3) 0.0288(7) Uani 1 1 d . .
H16 H 0.468312 0.143477 0.677674 0.035 Uiso 1 1 calc R U
C17 C 0.57123(14) 0.18744(13) 0.6746(2) 0.0215(5) Uani 1 1 d . .
H17 H 0.575832 0.188065 0.604618 0.026 Uiso 1 1 calc R U
C18 C 0.68991(14) 0.42595(14) 0.5981(2) 0.0176(5) Uani 1 1 d . .
H18 H 0.702666 0.457653 0.651245 0.021 Uiso 1 1 calc R U
C19 C 0.73674(15) 0.41916(16) 0.5175(2) 0.0246(6) Uani 1 1 d . .
H19 H 0.781386 0.446384 0.515501 0.030 Uiso 1 1 calc R U
C20 C 0.71840(17) 0.37241(17) 0.43928(19) 0.0288(6) Uani 1 1 d . .
H20 H 0.750504 0.367713 0.384192 0.035 Uiso 1 1 calc R U
C21 C 0.65357(17) 0.33317(15) 0.4424(2) 0.0262(6) Uani 1 1 d . .
H21 H 0.641338 0.300777 0.389752 0.031 Uiso 1 1 calc R U
C22 C 0.60609(16) 0.34066(14) 0.5219(2) 0.0202(6) Uani 1 1 d . .
H22 H 0.560816 0.314453 0.522501 0.024 Uiso 1 1 calc R U
C23 C 0.62421(14) 0.38636(13) 0.60111(18) 0.0138(5) Uani 1 1 d . .
C24 C 0.57199(12) 0.39130(12) 0.6856(2) 0.0128(4) Uani 1 1 d . .
C25 C 0.49760(13) 0.40524(14) 0.6678(2) 0.0190(5) Uani 1 1 d . .
H25 H 0.480693 0.411999 0.601955 0.023 Uiso 1 1 calc R U
C26 C 0.44872(14) 0.40924(15) 0.7451(2) 0.0229(6) Uani 1 1 d . .
H26 H 0.398213 0.419730 0.733425 0.027 Uiso 1 1 calc R U
C27 C 0.47414(14) 0.39775(15) 0.8405(2) 0.0202(6) Uani 1 1 d . .
H27 H 0.441652 0.400025 0.895454 0.024 Uiso 1 1 calc R U
C28 C 0.54811(13) 0.38290(14) 0.85323(19) 0.0156(5) Uani 1 1 d . .
H28 H 0.565313 0.374006 0.918478 0.019 Uiso 1 1 calc R U

loop_
_atom_site_aniso_label
_atom_site_aniso_U_11
_atom_site_aniso_U_22
_atom_site_aniso_U_33
_atom_site_aniso_U_23
_atom_site_aniso_U_13
_atom_site_aniso_U_12
Pt1 0.00902(4) 0.00926(4) 0.00913(3) 0.00003(3) 0.00112(3) -0.00038(3)
Cl1 0.0185(3) 0.0126(3) 0.0193(3) -0.0052(2) 0.0036(2) -0.0016(2)
N1 0.0139(10) 0.0114(9) 0.0097(10) 0.0010(7) 0.0009(8) 0.0024(8)
N2 0.0108(9) 0.0106(9) 0.0136(9) -0.0008(8) 0.0004(8) 0.0010(7)
C1 0.0123(11) 0.0121(11) 0.0133(12) 0.0050(9) 0.0006(8) -0.0027(9)
C2 0.0174(12) 0.0170(12) 0.0184(13) 0.0038(10) -0.0023(10) -0.0053(10)
C3 0.0196(13) 0.0260(15) 0.0293(16) 0.0069(12) -0.0081(12) -0.0103(11)
C4 0.0102(12) 0.0312(15) 0.0369(18) 0.0098(13) -0.0027(11) -0.0052(11)
C5 0.0136(12) 0.0243(14) 0.0258(14) 0.0085(11) 0.0038(11) 0.0015(10)
C6 0.0119(11) 0.0152(12) 0.0160(12) 0.0060(9) 0.0020(9) 0.0005(9)
C7 0.0145(11) 0.0148(11) 0.0112(11) 0.0046(9) 0.0021(8) 0.0042(9)
C8 0.0174(13) 0.0252(14) 0.0176(13) 0.0049(11) 0.0058(10) 0.0076(11)
C9 0.0321(15) 0.0205(13) 0.0147(13) -0.0025(10) 0.0055(11) 0.0089(11)
C10 0.0281(14) 0.0158(12) 0.0147(12) -0.0031(10) -0.0008(11) 0.0026(10)
C11 0.0181(11) 0.0111(10) 0.0142(13) -0.0006(10) -0.0018(10) 0.0017(9)
C12 0.0144(12) 0.0113(11) 0.0195(13) -0.0020(9) -0.0011(10) 0.0031(9)
C13 0.0149(11) 0.0135(12) 0.0225(14) -0.0046(10) 0.0027(10) -0.0012(9)
C14 0.0212(14) 0.0230(14) 0.0301(16) -0.0060(12) 0.0090(12) -0.0040(11)
C15 0.0168(12) 0.0278(14) 0.0456(18) -0.0108(16) 0.0076(15) -0.0049(11)
C16 0.0183(14) 0.0189(14) 0.049(2) -0.0073(13) -0.0095(13) -0.0023(11)
C17 0.0235(13) 0.0141(11) 0.0269(14) -0.0037(12) -0.0093(13) 0.0013(9)
C18 0.0183(12) 0.0194(13) 0.0153(12) 0.0042(10) -0.0019(10) 0.0006(10)
C19 0.0182(13) 0.0315(15) 0.0242(15) 0.0119(12) 0.0041(11) 0.0040(11)
C20 0.0320(18) 0.0357(19) 0.0186(12) 0.0066(13) 0.0094(12) 0.0151(16)
C21 0.0436(18) 0.0205(14) 0.0146(13) -0.0012(11) -0.0006(12) 0.0106(12)
C22 0.0273(14) 0.0162(12) 0.0170(13) 0.0025(10) -0.0044(11) 0.0018(10)
C23 0.0163(12) 0.0131(11) 0.0121(11) 0.0035(9) -0.0018(9) 0.0040(9)
C24 0.0136(10) 0.0111(10) 0.0138(11) 0.0001(10) 0.0014(11) -0.0004(8)
C25 0.0151(11) 0.0223(12) 0.0197(14) 0.0028(11) -0.0028(10) 0.0014(9)
C26 0.0118(12) 0.0269(14) 0.0298(16) 0.0004(12) -0.0024(11) 0.0038(10)
C27 0.0139(12) 0.0243(14) 0.0224(16) 0.0003(11) 0.0048(10) 0.0022(10)
C28 0.0150(12) 0.0160(12) 0.0159(12) -0.0007(9) 0.0007(9) -0.0004(9)

loop_
_atom_type_symbol
_atom_type_description
_atom_type_scat_dispersion_real
_atom_type_scat_dispersion_imag
_atom_type_scat_source
C C 0.0033 0.0016 'International Tables Vol C Tables 4.2.6.8 and 6.1.1.4'
H H 0.0000 0.0000 'International Tables Vol C Tables 4.2.6.8 and 6.1.1.4'
Cl Cl 0.1484 0.1585 'International Tables Vol C Tables 4.2.6.8 and 6.1.1.4'
N N 0.0061 0.0033 'International Tables Vol C Tables 4.2.6.8 and 6.1.1.4'
Pt Pt -1.7033 8.3905 'International Tables Vol C Tables 4.2.6.8 and 6.1.1.4'

loop_
_geom_angle_atom_site_label_1
_geom_angle_atom_site_label_2
_geom_angle_atom_site_label_3
_geom_angle
C1 Pt1 N1 80.87(9)
C1 Pt1 N2 172.47(9)
N1 Pt1 N2 100.72(8)
C1 Pt1 Cl1 93.25(7)
N1 Pt1 Cl1 173.86(6)
N2 Pt1 Cl1 84.88(6)
C11 N1 C7 119.0(2)
C11 N1 Pt1 128.12(17)
C7 N1 Pt1 112.40(16)
C28 N2 C24 117.6(2)
C28 N2 Pt1 116.92(16)
C24 N2 Pt1 125.07(16)
C2 C1 C6 117.5(2)
C2 C1 Pt1 129.31(19)
C6 C1 Pt1 112.85(17)
C1 C2 C3 120.7(3)
C1 C2 H2 119.6
C3 C2 H2 119.6
C4 C3 C2 120.9(3)
C4 C3 H3 119.6
C2 C3 H3 119.6
C3 C4 C5 119.6(2)
C3 C4 H4 120.2
C5 C4 H4 120.2
C4 C5 C6 119.6(3)
C4 C5 H5 120.2
C6 C5 H5 120.2
C5 C6 C1 121.6(2)
C5 C6 C7 123.3(2)
C1 C6 C7 115.0(2)
N1 C7 C8 120.7(2)
N1 C7 C6 113.9(2)
C8 C7 C6 125.3(2)
C9 C8 C7 120.0(2)
C9 C8 H8 120.0
C7 C8 H8 120.0
C8 C9 C10 118.6(2)
C8 C9 H9 120.7
C10 C9 H9 120.7
C9 C10 C11 120.7(2)
C9 C10 H10 119.7
C11 C10 H10 119.7
N1 C11 C10 120.1(2)
N1 C11 C12 119.7(2)
C10 C11 C12 119.7(2)
C13 C12 C17 118.6(2)
C13 C12 C11 120.3(2)
C17 C12 C11 120.5(3)
C14 C13 C12 120.7(2)
C14 C13 H13 119.6
C12 C13 H13 119.6
C15 C14 C13 120.1(3)
C15 C14 H14 120.0
C13 C14 H14 120.0
C16 C15 C14 120.1(3)
C16 C15 H15 119.9
C14 C15 H15 119.9
C15 C16 C17 120.6(3)
C15 C16 H16 119.7
C17 C16 H16 119.7
C16 C17 C12 119.9(3)
C16 C17 H17 120.0
C12 C17 H17 120.0
C19 C18 C23 120.1(3)
C19 C18 H18 119.9
C23 C18 H18 119.9
C18 C19 C20 120.2(3)
C18 C19 H19 119.9
C20 C19 H19 119.9
C21 C20 C19 119.7(2)
C21 C20 H20 120.2
C19 C20 H20 120.2
C20 C21 C22 120.3(3)
C20 C21 H21 119.8
C22 C21 H21 119.8
C21 C22 C23 120.5(3)
C21 C22 H22 119.7
C23 C22 H22 119.7
C18 C23 C22 119.1(2)
C18 C23 C24 122.5(2)
C22 C23 C24 118.4(2)
N2 C24 C25 121.0(2)
N2 C24 C23 119.3(2)
C25 C24 C23 119.7(2)
C26 C25 C24 120.2(3)
C26 C25 H25 119.9
C24 C25 H25 119.9
C25 C26 C27 119.0(2)
C25 C26 H26 120.5
C27 C26 H26 120.5
C28 C27 C26 118.0(2)
C28 C27 H27 121.0
C26 C27 H27 121.0
N2 C28 C27 124.1(2)
N2 C28 H28 118.0
C27 C28 H28 118.0

loop_
_geom_bond_atom_site_label_1
_geom_bond_atom_site_label_2
_geom_bond_distance
Pt1 C1 1.982(2)
Pt1 N1 2.0447(19)
Pt1 N2 2.159(2)
Pt1 Cl1 2.3004(6)
N1 C11 1.363(3)
N1 C7 1.367(3)
N2 C28 1.346(3)
N2 C24 1.359(3)
C1 C2 1.391(3)
C1 C6 1.413(3)
C2 C3 1.398(4)
C2 H2 0.9500
C3 C4 1.386(4)
C3 H3 0.9500
C4 C5 1.387(4)
C4 H4 0.9500
C5 C6 1.393(3)
C5 H5 0.9500
C6 C7 1.456(3)
C7 C8 1.389(3)
C8 C9 1.372(4)
C8 H8 0.9500
C9 C10 1.380(4)
C9 H9 0.9500
C10 C11 1.384(4)
C10 H10 0.9500
C11 C12 1.477(4)
C12 C13 1.396(4)
C12 C17 1.409(4)
C13 C14 1.386(4)
C13 H13 0.9500
C14 C15 1.382(4)
C14 H14 0.9500
C15 C16 1.379(5)
C15 H15 0.9500
C16 C17 1.387(4)
C16 H16 0.9500
C17 H17 0.9500
C18 C19 1.388(4)
C18 C23 1.393(3)
C18 H18 0.9500
C19 C20 1.396(4)
C19 H19 0.9500
C20 C21 1.377(4)
C20 H20 0.9500
C21 C22 1.385(4)
C21 H21 0.9500
C22 C23 1.394(4)
C22 H22 0.9500
C23 C24 1.488(4)
C24 C25 1.395(3)
C25 C26 1.374(4)
C25 H25 0.9500
C26 C27 1.386(4)
C26 H26 0.9500
C27 C28 1.381(3)
C27 H27 0.9500
C28 H28 0.9500

loop_
_geom_hbond_atom_site_label_D
_geom_hbond_atom_site_label_H
_geom_hbond_atom_site_label_A
_geom_hbond_distance_DH
_geom_hbond_distance_HA
_geom_hbond_distance_DA
_geom_hbond_angle_DHA
_geom_hbond_site_symmetry_A
C8 H8 Cl1 0.95 2.65 3.520(3) 151.8 8_646
